data_2005985
loop_
_publ_author_name
'Hu, H.-M.'
'Sun, H.-S.'
'Chen, X.-H.'
'Zhao, Q.'
'Pan, Y.'
'Huang, X.-Y.'
'You, X.-Z.'

_publ_section_title
;
 (Diethylenetriamine)(imidazole)(thiocyanato)copper(II) Perchlorate
;
_journal_issue 3
_journal_name_full 'Acta Crystallographica Section C'
_journal_page_first 276
_journal_page_last 278
_journal_paper_doi 10.1107/S0108270196013893
_journal_volume 53
_journal_year 1997
_chemical_formula_sum 'C8 H17 Cl Cu N6 O4 S'
_chemical_formula_weight 392.32
_symmetry_cell_setting orthorhombic
_symmetry_space_group_name_Hall '-P 2ac 2ab'
_symmetry_space_group_name_H-M 'P b c a'
_atom_type_scat_source IntTabIV
_cell_angle_alpha 90.
_cell_angle_beta 90.
_cell_angle_gamma 90.
_cell_formula_units_Z 8
_cell_length_a 13.735(3)
_cell_length_b 16.082(6)
_cell_length_c 14.255(4)
_cell_measurement_reflns_used 25
_cell_measurement_temperature 296
_cell_measurement_theta_max 13.80
_cell_measurement_theta_min 13.02
_cell_volume 3148.7(16)
_computing_cell_refinement 'CAD-4 Software'
_computing_data_collection 'CAD-4 Software (Enraf-Nonius, 1989)'
_computing_data_reduction 'TEXSAN (Molecular Structure Corporation, 1987)'
_computing_molecular_graphics 'ORTEPII (Johnson, 1976)'
_computing_structure_refinement TEXSAN
_computing_structure_solution 'MITHRIL (Gilmore, 1983)'
_diffrn_measurement_device 'Enraf-Nonius CAD-4'
_diffrn_measurement_method \w/2\q
_diffrn_radiation_type MoK\a
_diffrn_radiation_wavelength 0.71073
_diffrn_reflns_limit_h_max 16
_diffrn_reflns_limit_h_min 0
_diffrn_reflns_limit_k_max 19
_diffrn_reflns_limit_k_min 0
_diffrn_reflns_limit_l_max 16
_diffrn_reflns_limit_l_min 0
_diffrn_reflns_number 3146
_diffrn_reflns_theta_max 25
_diffrn_standards_decay_% 0.4
_diffrn_standards_interval_count 300
_diffrn_standards_number 3
_exptl_absorpt_coefficient_mu 1.710
_exptl_absorpt_correction_T_max 0.505
_exptl_absorpt_correction_T_min 0.477
_exptl_absorpt_correction_type 'empirical via \y scans (TEXSAN; Molecular Structure Corporation, 1987)'
_exptl_crystal_colour blue--violet
_exptl_crystal_density_diffrn 1.65
_exptl_crystal_density_meas ?
_exptl_crystal_description 'square prism'
_exptl_crystal_size_max 0.85
_exptl_crystal_size_mid 0.40
_exptl_crystal_size_min 0.40
_refine_diff_density_max 0.56
_refine_diff_density_min -0.30
_refine_ls_extinction_method none
_refine_ls_goodness_of_fit_obs 1.77
_refine_ls_hydrogen_treatment 'H atoms riding'
_refine_ls_number_parameters 226
_refine_ls_number_reflns 2028
_refine_ls_R_factor_obs 0.041
_refine_ls_shift/esd_max 0.06
_refine_ls_structure_factor_coef F
_refine_ls_weighting_details 'w = 1/\s^2^(F)'
_refine_ls_weighting_scheme calc
_refine_ls_wR_factor_obs 0.056
_reflns_number_observed 2028
_reflns_number_total 3146
_reflns_observed_criterion I>3\s(I)
_cod_data_source_file cf1139.cif
_cod_data_source_block I
_cod_depositor_comments
;
The following automatic conversions were performed:
'_symmetry_cell_setting' value 'Orthorhombic' changed to 'orthorhombic'
according to '/home/saulius/struct/CIF-dictionaries/cif_core.dic'
dictionary named 'cif_core.dic' version 2.4.1 from 2010-06-29.

Automatic conversion script
Id: cif_fix_enum 1527 2010-12-29 10:47:43Z saulius 

The following automatic conversions were performed:

'_symmetry_cell_setting' value 'Orthorhombic' changed to
'orthorhombic' according to
/home/saulius/struct/CIF-dictionaries/cif_core.dic dictionary named
'cif_core.dic' version 2.4.1 from 2010-06-29.

Automatic conversion script
Id: cif_fix_values 1715 2011-07-08 13:25:40Z adriana 

The following automatic conversions were performed:

'_exptl_crystal_density_meas' value 'none' was changed to '?' - the
value is perceived as not measured.

Automatic conversion script
Id: cif_fix_values 3008 2015-01-20 13:52:24Z robertas 

The following automatic conversions were performed:

'_refine_ls_weighting_scheme' value 'w = 1/\s^2^(F)' was changed to
'calc'. New tag '_refine_ls_weighting_details' was created. The value
of the new tag was set to 'w = 1/\s^2^(F)'.

Automatic conversion script
Id: cif_fix_values 3143 2015-03-26 13:38:13Z robertas 
;
_cod_original_cell_volume 3149(2)
_cod_database_code 2005985

loop_
_atom_site_aniso_label
_atom_site_aniso_U_11
_atom_site_aniso_U_12
_atom_site_aniso_U_13
_atom_site_aniso_U_22
_atom_site_aniso_U_23
_atom_site_aniso_U_33
Cu 0.0371(3) 0.0009(2) -0.0066(2) 0.0394(3) 0.0019(2) 0.0386(3)
S 0.0755(8) 0.0028(6) -0.0037(6) 0.0464(6) 0.0091(6) 0.0536(7)
N(1) 0.037(2) -0.001(2) -0.012(2) 0.048(2) 0.012(2) 0.060(2)
N(2) 0.053(3) 0.007(3) -0.027(3) 0.093(4) 0.041(4) 0.141(5)
N(3) 0.043(3) -0.002(3) -0.031(3) 0.103(5) 0.023(5) 0.193(7)
N(4) 0.063(2) -0.000(2) -0.011(2) 0.056(2) -0.013(2) 0.058(2)
N(5) 0.038(2) 0.004(1) -0.005(1) 0.043(2) 0.001(2) 0.045(2)
N(6) 0.048(2) -0.002(2) 0.000(2) 0.046(2) -0.000(2) 0.044(2)
N(7) 0.062(2) -0.006(2) 0.007(2) 0.059(2) 0.018(2) 0.057(2)
C(1) 0.058(4) -0.005(3) -0.030(4) 0.082(5) 0.029(5) 0.180(8)
C(2) 0.065(4) -0.012(4) -0.022(5) 0.086(5) 0.060(5) 0.205(8)
0(3) 0.073(3) 0.007(3) 0.001(3) 0.065(3) -0.019(3) 0.059(3)
C(4) 0.053(2) 0.008(2) 0.000(2) 0.049(3) -0.005(2) 0.069(3)
C(S) 0.049(3) 0.002(2) -0.015(2) 0.067(3) 0.002(2) 0.053(3)
C(6) 0.054(3) -0.002(2) -0.014(2) 0.064(3) -0.008(2) 0.048(3)
C(7) 0.039(2) -0.007(2) 0.008(2) 0.048(2) -0.007(2) 0.036(2)
Cl 0.0587(7) -0.0028(5) -0.0076(5) 0.0472(6) -0.0017(5) 0.0526(7)
O(1a) 0.078(8) 0.013(6) 0.050(8) 0.14(1) 0.12(1) 0.29(2)
O(1b) 0.033(8) 0.03(1) 0.015(8) 0.24(4) 0.12(2) 0.10(1)
O(2a) 0.066(5) 0.038(8) -0.000(5) 0.21(1) 0.07(1) 0.13(1)
O(2b) 0.11(1) -0.02(1) 0.07(2) 0.08(1) -0.03(2) 0.16(3)
O(3a) 0.14(1) -0.003(4) 0.05(1) 0.048(4) -0.004(6) 0.18(1)
O(3b) 0.21(3) -0.14(3) -0.04(2) 0.26(4) 0.00(2) 0.05(1)
O(4a) 0.34(2) -0.02(1) -0.03(1) 0.13(1) -0.065(6) 0.093(7)
O(4b) 0.10(1) 0.04(2) 0.01(2) 0.14(3) 0.12(2) 0.14(2)

loop_
_atom_site_label
_atom_site_fract_x
_atom_site_fract_y
_atom_site_fract_z
_atom_site_B_iso_or_equiv
Cu 0.20610(3) 0.12430(3) 0.07420(3) 3.03(2)
S 0.1343(1) -0.12294(7) 0.26182(9) 4.62(6)
N(1) 0.3402(2) 0.0865(2) 0.1012(3) 3.8(2)
N(2) 0.4639(4) 0.0073(4) 0.1390(5) 7.5(3)
N(3) 0.4971(3) 0.0809(4) 0.1296(5) 8.9(4)
N(4) 0.2091(3) 0.2184(2) 0.1680(3) 4.7(2)
N(5) 0.0763(2) 0.1731(2) 0.0389(2) 3.3(1)
N(6) 0.1987(2) 0.0708(2) -0.0540(2) 3.6(2)
N(7) 0.1346(3) 0.0239(2) 0.1591(3) 4.7(2)
C(1) 0.3678(4) 0.0110(4) 0.1234(6) 8.4(4)
C(2) 0.4209(5) 0.1286(4) 0.1056(7) 9.4(5)
C(3) 0.1123(4) 0.2548(3) 0.1745(4) 5.2(2)
C(4) 0.0681(3) 0.2574(3) 0.0783(4) 4.5(2)
C(5) 0.0622(3) 0.1648(3) -0.0625(3) 4.4(2)
C(6) 0.0994(3) 0.0822(3) -0.0910(3) 4.4(2)
C(7) 0.1372(3) -0.0379(3) 0.2017(3) 3.2(2)
Cl 0.29711(8) 0.33519(7) -0.07503(8) 4.17(5)
O(1a) 0.372(1) 0.375(1) -0.111(1) 13(1)
O(1b) 0.382(2) 0.347(3) -0.138(2) 10(2)
O(2a) 0.2159(8) 0.356(1) -0.123(1) 10.9(8)
O(2b) 0.232(2) 0.395(1) -0.030(3) 9(1)
O(3a) 0.303(1) 0.2507(6) -0.053(1) 9.7(7)
O(3b) 0.233(3) 0.303(3) -0.136(2) 14(2)
O(4a) 0.294(1) 0.3806(8) 0.0038(8) 15(1)
O(4b) 0.314(2) 0.274(2) -0.013(2) 10(2)
H(1) 0.5003 -0.0409 0.1541 9.1
H(2) 0.5626 0.0985 0.1377 10.7
H(3) 0.2281 0.1979 0.2277 5.6
H(4) 0.2542 0.2596 0.1480 5.6
H(5) 0.0277 0.1400 0.0684 4.0
H(6) 0.2444 0.0963 -0.0948 4.3
H(7) 0.2128 0.0131 -0.0491 4.3
H(8) 0.3251 -0.0352 0.1280 10.1
H(9) 0.4255 0.1865 0.0936 11.2
H(10) 0.0728 0.2218 0.2145 6.2
H(11) 0.1168 0.3096 0.1990 6.2
H(12) 0.1025 0.2959 0.0401 5.4
H(13) 0.0018 0.2735 0.0822 5.4
H(14) -0.0050 0.1690 -0.0773 5.3
H(15) 0.0971 0.2073 -0.0943 5.3
H(16) 0.1007 0.0787 -0.1575 5.2
H(17) 0.0581 0.0402 -0.0666 5.2

loop_
_geom_angle_atom_site_label_1
_geom_angle_atom_site_label_2
_geom_angle_atom_site_label_3
_geom_angle
_geom_angle_publ_flag
N(1) Cu N(5) 173.70(10) yes
C(7) N(7) Cu 151.9(3) yes
N(1) Cu N(4) 94.7(2) yes
N(1) C(1) N(2) 111.5(5) no
N(1) Cu N(6) 95.30(10) yes
N(1) C(2) N(3) 112.3(5) no
N(1) Cu N(7) 94.70(10) yes
N(4) C(3) C(4) 108.9(4) no
N(5) Cu N(4) 83.70(10) yes
N(5) C(4) C(3) 106.9(4) no
N(5) Cu N(6) 84.00(10) yes
N(5) C(5) C(6) 107.8(4) no
N(5) Cu N(7) 91.60(10) yes
N(6) C(6) C(5) 109.5(4) no
N(4) Cu N(6) 156.6(2) yes
N(7) C(7) S 176.8(4) yes
N(4) Cu N(7) 101.0(2) yes
O(1a) Cl O(4a) 95.0(10) no
N(6) Cu N(7) 99.20(10) yes
O(1a) Cl O(2a) 109.0(10) no
C(2) N(1) C(1) 102.9(4) no
O(1a) Cl O(3a) 121.0(10) no
C(2) N(1) Cu 130.1(4) no
O(4a) Cl O(2a) 105.0(10) no
C(1) N(1) Cu 127.0(3) no
O(4a) Cl O(3a) 110.1(8) no
N(3) N(2) C(1) 107.1(5) no
O(4b) Cl O(3b) 105(2) no
N(2) N(3) C(2) 106.2(5) no
O(4b) Cl O(2b) 107(2) no
C(3) N(4) Cu 108.9(3) no
O(4b) Cl O(1b) 111(2) no
C(5) N(5) C(4) 116.7(4) no
O(3b) Cl O(2b) 98(2) no
C(5) N(5) Cu 109.2(3) no
O(3b) Cl O(1b) 100(2) no
C(4) N(5) Cu 109.4(3) no
O(2a) Cl O(3a) 114.0(10) no
C(6) N(6) Cu 108.4(3) no
O(2b) Cl O(1b) 132(2) no
H(1) N(2) N(3) 126.46 no
H(10) C(3) H(11) 109.51 no
H(1) N(2) C(1) 126.45 no
H(10) C(3) N(4) 109.58 no
H(2) N(3) N(2) 127.05 no
H(10) C(3) C(4) 109.59 no
H(2) N(3) C(2) 126.75 no
H(11) C(3) N(4) 109.66 no
H(3) N(4) H(4) 109.41 no
H(11) C(3) C(4) 109.61 no
H(3) N(4) C(3) 109.61 no
H(13) C(4) H(12) 109.48 no
H(3) N(4) Cu 109.76 no
H(13) C(4) N(5) 110.21 no
H(4) N(4) C(3) 109.50 no
H(13) C(4) C(3) 110.06 no
H(4) N(4) Cu 109.63 no
H(12) C(4) N(5) 110.14 no
H(5) N(5) C(5) 107.07 no
H(12) C(4) C(3) 110.02 no
H(5) N(5) C(4) 107.13 no
H(15) C(5) H(14) 109.51 no
H(5) N(5) Cu 107.01 no
H(15) C(5) N(5) 109.91 no
H(7) N(6) H(6) 109.49 no
H(15) C(5) C(6) 109.90 no
H(7) N(6) C(6) 109.71 no
H(14) C(5) N(5) 109.91 no
H(7) N(6) Cu 109.72 no
H(14) C(5) C(6) 109.82 no
H(6) N(6) C(6) 109.76 no
H(17) C(6) H(16) 109.55 no
H(6) N(6) Cu 109.70 no
H(17) C(6) N(6) 109.49 no
H(8) C(1) N(1) 124.31 no
H(17) C(6) C(5) 109.47 no
H(8) C(1) N(2) 124.23 no
H(16) C(6) N(6) 109.42 no
H(9) C(2) N(1) 123.93 no
H(16) C(6) C(5) 109.40 no
H(9) C(2) N(3) 123.78 no

loop_
_geom_bond_atom_site_label_1
_geom_bond_site_symmetry_1
_geom_bond_atom_site_label_2
_geom_bond_site_symmetry_2
_geom_bond_distance
_geom_bond_publ_flag
Cu . N(1) . 1.978(3) yes
N(5) . C(4) . 1.471(6) no
Cu . N(5) . 2.012(3) yes
N(6) . C(6) . 1.474(6) no
Cu . N(4) . 2.019(4) yes
N(7) . C(7) . 1.166(5) yes
Cu . N(6) . 2.022(4) yes
C(3) . C(4) . 1.500(7) no
Cu . N(7) . 2.245(4) yes
C(5) . C(6) . 1.480(7) no
S . C(7) . 1.615(4) yes
Cl . O(1a) . 1.32(2) no
N(1) . C(2) . 1.301(7) no
Cl . O(4a) . 1.34(1) no
N(1) . C(1) . 1.311(7) no
Cl . O(4b) . 1.34(2) no
N(2) . N(3) . 1.275(7) no
Cl . O(3b) . 1.34(2) no
N(2) . C(1) . 1.339(7) no
Cl . O(2a) . 1.35(1) no
N(3) . C(2) . 1.341(8) no
Cl . O(3a) . 1.40(1) no
N(4) . C(3) . 1.455(6) no
Cl . O(2b) . 1.45(2) no
N(5) . C(5) . 1.466(5) no
Cl . O(1b) . 1.48(3) no
N(2) . H(1) . 0.948 no
C(3) . H(10) . 0.950 no
N(3) . H(2) . 0.950 no
C(3) . H(11) . 0.950 no
N(4) . H(3) . 0.949 no
C(4) . H(13) . 0.949 no
N(4) . H(4) . 0.951 no
C(4) . H(12) . 0.950 no
N(5) . H(5) . 0.951 no
C(5) . H(15) . 0.950 no
N(6) . H(7) . 0.950 no
C(5) . H(14) . 0.950 no
N(6) . H(6) . 0.950 no
C(6) . H(17) . 0.949 no
C(1) . H(8) . 0.949 no
C(6) . H(16) . 0.950 no
C(2) . H(9) . 0.949 no

loop_
_geom_torsion_atom_site_label_1
_geom_torsion_atom_site_label_2
_geom_torsion_atom_site_label_3
_geom_torsion_atom_site_label_4
_geom_torsion
_geom_torsion_publ_flag
Cu N(1) C(2) H(9) -2 no
N(1) Cu N(4) C(3) -172.9(3) no
Cu N(1) C(2) N(3) 177.5(5) no
N(1) Cu N(6) H(7) 55 no
Cu N(1) C(1) H(8) 1 no
N(1) Cu N(6) H(6) -65 no
Cu N(1) C(1) N(2) -178.7(5) no
N(1) Cu N(6) C(6) 175.0(3) no
Cu N(5) C(5) H(15) -80 no
N(1) Cu N(7) C(7) -9.7(8) no
Cu N(5) C(5) H(14) 160 no
N(2) N(3) C(2) H(9) -179 no
Cu N(5) C(5) C(6) 40.1(4) no
N(2) C(1) N(1) C(2) -1(1) no
Cu N(5) C(4) H(13) -159 no
N(3) N(2) C(1) H(8) -178 no
Cu N(5) C(4) H(12) 80 no
N(3) C(2) N(1) C(1) 0(1) no
Cu N(5) C(4) C(3) -39.7(4) no
N(4) C(3) C(4) H(13) 172 no
Cu N(4) C(3) H(10) 81 no
N(4) C(3) C(4) H(12) -68 no
Cu N(4) C(3) H(11) -159 no
N(4) C(3) C(4) N(5) 52.0(5) no
Cu N(4) C(3) C(4) -38.9(5) no
N(4) Cu N(1) C(2) -49.8(7) no
Cu N(6) C(6) H(17) -83 no
N(4) Cu N(1) C(1) 126.9(6) no
Cu N(6) C(6) H(16) 157 no
N(4) Cu N(5) H(5) -100 no
Cu N(6) C(6) C(5) 36.7(4) no
N(4) Cu N(5) C(5) 144.C(3) no
Cu N(7) C(7) S 180(6) no
N(4) Cu N(5) C(4) 15.2(3) no
N(1) C(2) N(3) H(2) -179 no
N(4) Cu N(6) H(7) 170 no
N(1) C(2) N(3) N(2) 1(1) no
N(4) Cu N(6) H(6) 50 no
N(1) C(1) N(2) H(1) -178 no
N(4) Cu N(6) C(6) -70.0(5) no
N(1) C(1) N(2) N(3) 2(1) no
N(4) Cu N(7) C(7) -105.5(8) no
N(1) Cu N(5) H(5) -177 no
N(5) C(5) C(6) H(17) 69 no
N(1) Cu N(5) C(5) 68(1) no
N(5) C(5) C(6) H(16) -171 no
N(1) Cu N(5) C(4) -61(1) no
N(5) C(5) C(6) N(6) -51.0(5) no
N(1) Cu N(4) H(3) -53 no
N(5) C(4) C(3) H(10) -68 no
N(1) Cu N(4) H(4) 67 no
N(5) C(4) C(3) H(11) 172 no
N(5) Cu N(1) C(2) 26(2) no
N(7) Cu N(4) H(4) 163 no
N(5) Cu N(1) C(1) -157(1) no
N(7) Cu N(4) C(3) -77.2(3) no
N(5) Cu N(4) H(3) 133 no
N(7) Cu N(6) H(7) -40 no
N(5) Cu N(4) H(4) -107 no
N(7) Cu N(6) H(6) -161 no
N(5) Cu N(4) C(3) 13.2(3) no
N(7) Cu N(6) C(6) 79.4(3) no
N(5) Cu N(6) H(7) -131 no
C(1) N(1) C(2) H(9) -180 no
N(5) Cu N(6) H(6) 109 no
C(1) N(2) N(3) H(2) 179 no
N(5) Cu N(6) C(6) -11.3(3) no
C(1) N(2) N(3) C(2) -2(1) no
N(5) Cu N(7) C(7) 170.6(8) no
C(2) N(1) C(1) H(8) 178 no
N(6) C(6) C(5) H(15) 69 no
C(2) N(3) N(2) H(1) 178 no
N(6) C(6) C(5) H(14) -171 no
C(3) C(4) N(5) H(5) 76 no
N(6) Cu N(1) C(2) 109.0(7) no
C(3) C(4) N(5) C(5) -164.2(4) no
N(6) Cu N(1) C(1) -74.2(6) no
C(4) N(5) C(5) H(15) 45 no
N(6) Cu N(5) H(5) 99 no
C(4) N(5) C(5) H(14) -76 no
N(6) Cu N(5) C(5) -16.1(3) no
C(4) N(5) C(5) C(6) 164.7(4) no
N(6) Cu N(5) C(4) -144.8(3) no
C(4) C(3) N(4) H(3) -159 no
N(6) Cu N(4) H(3) -168 no
C(4) C(3) N(4) H(4) 81 no
N(6) Cu N(4) H(4) -48 no
C(5) N(5) C(4) H(13) 76 no
N(6) Cu N(4) C(3) 72.1(5) no
C(5) N(5) C(4) H(12) -45 no
N(6) Cu N(7) C(7) 86.4(8) no
C(5) C(6) N(6) H(7) 157 no
N(7) Cu N(1) C(2) -151.3(7) no
C(5) C(6) N(6) H(6) -83 no
N(7) Cu N(1) C(1) 25.4(6) no
C(6) C(5) N(5) H(5) -75 no
N(7) Cu N(5) H(5) 0 no
Cl O(4a) O(2b) O(2a) -2(2) no
N(7) Cu N(5) C(5) -115.1(3) no
Cl O(4a) O(4b) O(3a) -17(5) no
N(7) Cu N(5) C(4) 116.2(3) no
Cl O(4b) O(3a) O(3b) -24(3) no
N(7) Cu N(4) H(3) 43 no
Cl O(4b) O(4a) O(2b) 53(2) no
H(4) N(4) C(3) H(11) -39 no
H(5) N(5) C(5) H(15) 165 no
H(5) N(5) C(5) H(14) 44 no
H(5) N(5) C(4) H(13) -44 no
H(5) N(5) C(4) H(12) -165 no
H(6) N(6) C(6) H(17) 157 no
H(6) N(6) C(6) H(16) 37 no
H(7) N(6) C(6) H(17) 36 no
H(7) N(6) C(6) H(16) -84 no
H(10) C(3) C(4) H(13) 52 no
H(10) C(3) C(4) H(12) 173 no
H(11) C(3) C(4) H(13) -68 no
H(11) C(3) C(4) H(12) 52 no
H(14) C(5) C(6) H(17) -51 no
H(14) C(5) C(6) H(16) 69 no
H(15) C(5) C(6) H(17) -171 no
H(15) C(5) C(6) H(16) -51 no
